data_7232797
loop_
_publ_author_name
'Aulakh, Jaspreet K.'
'Lobana, Tarlok S.'
'Sood, Henna'
'Arora, Daljit S.'
'Kaur, Raminderjit'
'Singh, Jatinder'
'Garcia-Santos, Isabel'
'Kaur, Manpreet'
'Jasinski, Jerry P.'

_publ_section_title
;
 Silver derivatives of multi-donor heterocyclic thioamides as
 antimicrobial/anticancer agents: unusual bio-activity against methicillin
 resistant S. aureus, S. epidermidis, and E. faecalis and human bone
 cancer MG63 cell line
;
_journal_issue 27
_journal_name_full 'RSC Advances'
_journal_page_first 15470
_journal_paper_doi 10.1039/C9RA01804B
_journal_volume 9
_journal_year 2019
_chemical_formula_moiety 'C60 H52 Ag2 N8 P4 S2, 2(N O3), 2(H2 O)'
_chemical_formula_sum 'C60 H56 Ag2 N10 O8 P4 S2'
_chemical_formula_weight 1448.88
_space_group_crystal_system monoclinic
_space_group_IT_number 15
_space_group_name_Hall '-C 2yc'
_space_group_name_H-M_alt 'C 1 2/c 1'
_symmetry_space_group_name_Hall '-C 2yc'
_symmetry_space_group_name_H-M 'C 1 2/c 1'
_atom_sites_solution_hydrogens mixed
_audit_creation_method SHELXL-2018/3
_audit_update_record
;
2018-11-11 deposited with the CCDC.    2019-04-16 downloaded from the CCDC.
;
_cell_angle_alpha 90
_cell_angle_beta 125.671(4)
_cell_angle_gamma 90
_cell_formula_units_Z 4
_cell_length_a 25.2895(7)
_cell_length_b 13.2208(2)
_cell_length_c 23.5888(7)
_cell_measurement_reflns_used 6324
_cell_measurement_temperature 293(2)
_cell_measurement_theta_max 71.3810
_cell_measurement_theta_min 3.5100
_cell_volume 6407.1(4)
_computing_cell_refinement 'CrysAlisPro 1.171.38.43f (Rigaku OD, 2015)'
_computing_data_collection 'CrysAlisPro 1.171.38.43f (Rigaku OD, 2015)'
_computing_data_reduction 'CrysAlisPro 1.171.38.43f (Rigaku OD, 2015)'
_computing_molecular_graphics 'Olex2 (Dolomanov et al., 2009)'
_computing_publication_material 'Olex2 (Dolomanov et al., 2009)'
_computing_structure_refinement 'SHELXL-2018/3 (Sheldrick, 2015)'
_computing_structure_solution 'SHELXT 2014/5 (Sheldrick, 2015)'
_diffrn_ambient_temperature 293(2)
_diffrn_detector_area_resol_mean 16.0416
_diffrn_measured_fraction_theta_full 0.991
_diffrn_measured_fraction_theta_max 0.973
_diffrn_measurement_device_type 'Xcalibur, Eos, Gemini'
_diffrn_measurement_method '\w scans'
_diffrn_radiation_type CuK\a
_diffrn_radiation_wavelength 1.54184
_diffrn_reflns_av_R_equivalents 0.0264
_diffrn_reflns_av_unetI/netI 0.0335
_diffrn_reflns_Laue_measured_fraction_full 0.991
_diffrn_reflns_Laue_measured_fraction_max 0.973
_diffrn_reflns_limit_h_max 27
_diffrn_reflns_limit_h_min -31
_diffrn_reflns_limit_k_max 16
_diffrn_reflns_limit_k_min -16
_diffrn_reflns_limit_l_max 27
_diffrn_reflns_limit_l_min -28
_diffrn_reflns_number 12856
_diffrn_reflns_point_group_measured_fraction_full 0.991
_diffrn_reflns_point_group_measured_fraction_max 0.973
_diffrn_reflns_theta_full 67.684
_diffrn_reflns_theta_max 71.464
_diffrn_reflns_theta_min 3.501
_diffrn_source 'fine-focus sealed X-ray tube'
_exptl_absorpt_coefficient_mu 6.958
_exptl_absorpt_correction_T_max 1.00000
_exptl_absorpt_correction_T_min 0.38767
_exptl_absorpt_correction_type multi-scan
_exptl_absorpt_process_details
;
CrysAlisPro 1.171.38.43f (Rigaku Oxford Diffraction, 2015)
Empirical absorption correction using spherical harmonics,
 implemented in SCALE3 ABSPACK scaling algorithm.
;
_exptl_crystal_colour colourless
_exptl_crystal_colour_primary colourless
_exptl_crystal_density_diffrn 1.502
_exptl_crystal_description prism
_exptl_crystal_F_000 2944
_exptl_crystal_size_max 0.14
_exptl_crystal_size_mid 0.12
_exptl_crystal_size_min 0.08
_refine_diff_density_max 1.160
_refine_diff_density_min -0.441
_refine_diff_density_rms 0.082
_refine_ls_extinction_method none
_refine_ls_goodness_of_fit_ref 1.054
_refine_ls_hydrogen_treatment mixed
_refine_ls_matrix_type full
_refine_ls_number_parameters 447
_refine_ls_number_reflns 6067
_refine_ls_number_restraints 223
_refine_ls_restrained_S_all 1.039
_refine_ls_R_factor_all 0.0467
_refine_ls_R_factor_gt 0.0383
_refine_ls_shift/su_max 0.002
_refine_ls_shift/su_mean 0.000
_refine_ls_structure_factor_coef Fsqd
_refine_ls_weighting_details 'w=1/[\s^2^(Fo^2^)+(0.0707P)^2^+2.9803P] where P=(Fo^2^+2Fc^2^)/3'
_refine_ls_weighting_scheme calc
_refine_ls_wR_factor_gt 0.1040
_refine_ls_wR_factor_ref 0.1101
_reflns_Friedel_coverage 0.000
_reflns_number_gt 5309
_reflns_number_total 6067
_reflns_threshold_expression 'I > 2\s(I)'
_cod_data_source_file c9ra01804b2.cif
_cod_data_source_block shelx
_cod_database_code 7232797
_shelx_shelxl_version_number 2018/3
_shelx_space_group_comment
;
The symmetry employed for this shelxl refinement is uniquely defined
by the following loop, which should always be used as a source of
symmetry information in preference to the above space-group names.
They are only intended as comments.
;

loop_
_space_group_symop_operation_xyz
'x, y, z'
'-x, y, -z+1/2'
'x+1/2, y+1/2, z'
'-x+1/2, y+1/2, -z+1/2'
'-x, -y, -z'
'x, -y, z-1/2'
'-x+1/2, -y+1/2, -z'
'x+1/2, -y+1/2, z-1/2'

loop_
_atom_site_label
_atom_site_type_symbol
_atom_site_fract_x
_atom_site_fract_y
_atom_site_fract_z
_atom_site_U_iso_or_equiv
_atom_site_adp_type
_atom_site_occupancy
_atom_site_site_symmetry_order
_atom_site_calc_flag
_atom_site_refinement_flags_posn
_atom_site_refinement_flags_adp
_atom_site_refinement_flags_occupancy
_atom_site_disorder_assembly
_atom_site_disorder_group
Ag1A Ag 0.49567(2) 0.62594(2) 0.47731(2) 0.04198(8) Uani 1 1 d . . . . .
S1A S 0.52414(4) 0.75157(6) 0.58321(4) 0.04858(18) Uani 1 1 d . . . . .
P1A P 0.38645(3) 0.58046(5) 0.37921(3) 0.03333(15) Uani 1 1 d . . . . .
P2A P 0.38795(3) 0.41170(6) 0.46491(3) 0.03401(15) Uani 1 1 d . . . . .
N1A N 0.50168(13) 0.7990(2) 0.43332(14) 0.0492(6) Uani 1 1 d . . . . .
N2A N 0.53943(15) 0.9342(3) 0.41092(16) 0.0583(7) Uani 1 1 d . . . . .
H2A H 0.546939 0.974832 0.387919 0.096(19) Uiso 1 1 calc R . . . .
N3A N 0.59304(15) 1.0224(2) 0.52171(17) 0.0569(7) Uani 1 1 d . . . . .
N4A N 0.58138(13) 0.9307(2) 0.59953(15) 0.0481(6) Uani 1 1 d . . . . .
H4A H 0.589(2) 0.931(3) 0.640(2) 0.054(11) Uiso 1 1 d . . . . .
C1A C 0.50619(18) 0.8464(3) 0.38783(19) 0.0575(9) Uani 1 1 d . . . . .
H1A H 0.487965 0.821612 0.343119 0.069 Uiso 1 1 calc R U . . .
C2A C 0.55874(15) 0.9457(3) 0.47767(18) 0.0485(7) Uani 1 1 d . . . . .
C3A C 0.60263(18) 1.0103(3) 0.5815(2) 0.0560(8) Uani 1 1 d . . . . .
H3A H 0.626021 1.060324 0.614931 0.067 Uiso 1 1 calc R U . . .
C4A C 0.54715(14) 0.8501(2) 0.55696(17) 0.0433(7) Uani 1 1 d . . . . .
C5A C 0.53507(15) 0.8612(2) 0.49131(17) 0.0432(7) Uani 1 1 d . . . . .
C6A C 0.35190(13) 0.4556(2) 0.37573(14) 0.0377(6) Uani 1 1 d . . . . .
H6AA H 0.305030 0.460805 0.350452 0.045 Uiso 1 1 calc R U . . .
H6AB H 0.361201 0.407562 0.351514 0.045 Uiso 1 1 calc R U . . .
C7A C 0.38914(13) 0.5825(3) 0.30358(14) 0.0400(6) Uani 1 1 d . . . . .
C8A C 0.37909(17) 0.6722(3) 0.26842(18) 0.0539(8) Uani 1 1 d . . . . .
H8A H 0.365325 0.729505 0.279333 0.065 Uiso 1 1 calc R U . . .
C9A C 0.3895(2) 0.6769(4) 0.2169(2) 0.0723(12) Uani 1 1 d . . . . .
H9A H 0.382830 0.737381 0.193494 0.087 Uiso 1 1 calc R U . . .
C10A C 0.4097(2) 0.5927(5) 0.2002(2) 0.0810(14) Uani 1 1 d . . . . .
H10A H 0.416950 0.596323 0.165858 0.097 Uiso 1 1 calc R U . . .
C11A C 0.4193(2) 0.5024(4) 0.2348(2) 0.0713(11) Uani 1 1 d . . . . .
H11A H 0.432342 0.444986 0.223183 0.086 Uiso 1 1 calc R U . . .
C12A C 0.40960(17) 0.4978(3) 0.28635(18) 0.0534(8) Uani 1 1 d . . . . .
H12A H 0.416802 0.437260 0.309946 0.064 Uiso 1 1 calc R U . . .
C13A C 0.32224(13) 0.6691(2) 0.35816(15) 0.0377(6) Uani 1 1 d . . . . .
C14A C 0.25950(15) 0.6588(3) 0.29694(18) 0.0516(8) Uani 1 1 d . . . . .
H14A H 0.250135 0.606805 0.265820 0.062 Uiso 1 1 calc R U . . .
C15A C 0.21130(16) 0.7261(3) 0.2827(2) 0.0636(10) Uani 1 1 d . . . . .
H15A H 0.169544 0.719783 0.241766 0.076 Uiso 1 1 calc R U . . .
C16A C 0.22526(17) 0.8027(3) 0.3292(2) 0.0635(10) Uani 1 1 d . . . . .
H16A H 0.192834 0.848112 0.319299 0.076 Uiso 1 1 calc R U . . .
C17A C 0.28688(18) 0.8125(3) 0.3902(2) 0.0576(9) Uani 1 1 d . . . . .
H17A H 0.295749 0.863815 0.421506 0.069 Uiso 1 1 calc R U . . .
C18A C 0.33574(14) 0.7456(3) 0.40479(17) 0.0447(7) Uani 1 1 d . . . . .
H18A H 0.377385 0.752270 0.445815 0.054 Uiso 1 1 calc R U . . .
C19A C 0.34039(12) 0.3008(2) 0.45497(16) 0.0384(6) Uani 1 1 d . . . . .
C20A C 0.34319(17) 0.2682(3) 0.5125(2) 0.0530(8) Uani 1 1 d . . . . .
H20A H 0.366121 0.305965 0.553423 0.064 Uiso 1 1 calc R U . . .
C21A C 0.31201(19) 0.1797(3) 0.5095(2) 0.0616(9) Uani 1 1 d . . . . .
H21A H 0.313745 0.158667 0.548178 0.074 Uiso 1 1 calc R U . . .
C22A C 0.27868(19) 0.1234(3) 0.4494(3) 0.0626(10) Uani 1 1 d . . . . .
H22A H 0.258023 0.063865 0.447399 0.075 Uiso 1 1 calc R U . . .
C23A C 0.27580(18) 0.1546(3) 0.3924(2) 0.0620(10) Uani 1 1 d . . . . .
H23A H 0.253243 0.115974 0.351870 0.074 Uiso 1 1 calc R U . . .
C24A C 0.30609(15) 0.2433(3) 0.39427(18) 0.0502(8) Uani 1 1 d . . . . .
H24A H 0.303465 0.264156 0.355050 0.060 Uiso 1 1 calc R U . . .
C25A C 0.3627(3) 0.5051(5) 0.5023(3) 0.043(2) Uani 0.487(12) 1 d G U P A 1
C26A C 0.2992(3) 0.5307(6) 0.4768(4) 0.0484(16) Uani 0.487(12) 1 d G U P A 1
H26A H 0.264503 0.496580 0.438485 0.058 Uiso 0.487(12) 1 calc R U P A 1
C27A C 0.2875(4) 0.6073(6) 0.5085(5) 0.0555(17) Uani 0.487(12) 1 d G U P A 1
H27A H 0.244932 0.624400 0.491443 0.067 Uiso 0.487(12) 1 calc R U P A 1
C28A C 0.3393(5) 0.6583(5) 0.5658(5) 0.0570(17) Uani 0.487(12) 1 d G U P A 1
H28A H 0.331447 0.709513 0.587000 0.068 Uiso 0.487(12) 1 calc R U P A 1
C29A C 0.4029(4) 0.6327(6) 0.5913(4) 0.0568(17) Uani 0.487(12) 1 d G U P A 1
H29A H 0.437535 0.666809 0.629597 0.068 Uiso 0.487(12) 1 calc R U P A 1
C30A C 0.4146(3) 0.5561(6) 0.5596(3) 0.0485(16) Uani 0.487(12) 1 d G U P A 1
H30A H 0.457108 0.538991 0.576638 0.058 Uiso 0.487(12) 1 calc R U P A 1
C25B C 0.3613(3) 0.5062(5) 0.4982(3) 0.043(2) Uani 0.513(12) 1 d G U P A 2
C26B C 0.2945(3) 0.5197(6) 0.4619(3) 0.0521(17) Uani 0.513(12) 1 d G U P A 2
H26B H 0.265985 0.480228 0.422955 0.062 Uiso 0.513(12) 1 calc R U P A 2
C27B C 0.2704(3) 0.5922(6) 0.4840(5) 0.0572(17) Uani 0.513(12) 1 d G U P A 2
H27B H 0.225710 0.601284 0.459736 0.069 Uiso 0.513(12) 1 calc R U P A 2
C28B C 0.3131(5) 0.6512(5) 0.5422(5) 0.0546(16) Uani 0.513(12) 1 d G U P A 2
H28B H 0.296916 0.699748 0.556991 0.066 Uiso 0.513(12) 1 calc R U P A 2
C29B C 0.3799(4) 0.6377(5) 0.5785(4) 0.0602(19) Uani 0.513(12) 1 d G U P A 2
H29B H 0.408399 0.677156 0.617465 0.072 Uiso 0.513(12) 1 calc R U P A 2
C30B C 0.4040(3) 0.5652(6) 0.5564(3) 0.0535(18) Uani 0.513(12) 1 d G U P A 2
H30B H 0.448677 0.556100 0.580685 0.064 Uiso 0.513(12) 1 calc R U P A 2
O1 O 0.6546(3) 1.0613(5) 0.8186(2) 0.1323(19) Uani 1 1 d . . . . .
O2 O 0.6780(2) 1.0657(4) 0.7440(2) 0.1092(13) Uani 1 1 d . . . . .
O3 O 0.60004(18) 0.9707(4) 0.72639(18) 0.0911(11) Uani 1 1 d . . . . .
N1 N 0.6448(2) 1.0346(4) 0.7627(2) 0.0841(12) Uani 1 1 d . . . . .
O1WA O 0.5665(4) 1.0372(7) 0.3310(4) 0.138(3) Uani 0.716(12) 1 d D U P B 1
H1W1 H 0.6063(9) 1.037(6) 0.362(2) 0.206 Uiso 0.716(12) 1 d D U P B 1
H1W2 H 0.560(4) 1.097(3) 0.318(6) 0.206 Uiso 0.716(12) 1 d D U P B 1
O1WB O 0.5883(14) 1.1102(19) 0.3572(13) 0.155(6) Uani 0.284(12) 1 d D U P B 2
H1W3 H 0.575(4) 1.142(7) 0.321(2) 0.233 Uiso 0.284(12) 1 d D U P B 2
H1W4 H 0.572(3) 1.141(9) 0.374(3) 0.233 Uiso 0.284(12) 1 d D U P B 2

loop_
_atom_site_aniso_label
_atom_site_aniso_U_11
_atom_site_aniso_U_22
_atom_site_aniso_U_33
_atom_site_aniso_U_23
_atom_site_aniso_U_13
_atom_site_aniso_U_12
Ag1A 0.02959(11) 0.05211(14) 0.03662(12) -0.00212(8) 0.01499(9) -0.00206(7)
S1A 0.0557(4) 0.0513(4) 0.0447(3) -0.0022(3) 0.0326(3) -0.0030(3)
P1A 0.0285(3) 0.0407(3) 0.0289(3) 0.0012(2) 0.0156(2) -0.0005(2)
P2A 0.0295(3) 0.0406(4) 0.0330(3) 0.0018(3) 0.0188(2) 0.0005(2)
N1A 0.0456(12) 0.0560(16) 0.0409(12) 0.0014(12) 0.0223(11) 0.0028(12)
N2A 0.0603(16) 0.0653(19) 0.0518(15) 0.0157(14) 0.0340(13) 0.0066(14)
N3A 0.0571(15) 0.0482(15) 0.0648(17) 0.0039(13) 0.0352(13) 0.0014(13)
N4A 0.0468(13) 0.0495(15) 0.0448(14) -0.0028(11) 0.0249(11) 0.0015(11)
C1A 0.0558(18) 0.068(2) 0.0441(16) 0.0051(16) 0.0264(15) 0.0046(16)
C2A 0.0444(14) 0.0480(17) 0.0526(17) 0.0086(14) 0.0281(13) 0.0097(13)
C3A 0.0530(17) 0.0456(17) 0.063(2) -0.0047(16) 0.0306(15) -0.0011(14)
C4A 0.0370(13) 0.0446(15) 0.0454(15) 0.0015(13) 0.0224(12) 0.0056(12)
C5A 0.0380(13) 0.0464(16) 0.0415(14) 0.0032(12) 0.0212(12) 0.0063(11)
C6A 0.0338(11) 0.0419(14) 0.0321(12) -0.0006(11) 0.0164(10) -0.0053(11)
C7A 0.0305(11) 0.0551(17) 0.0292(12) -0.0013(11) 0.0145(10) -0.0044(11)
C8A 0.0544(16) 0.067(2) 0.0451(16) 0.0104(15) 0.0316(14) 0.0016(16)
C9A 0.075(2) 0.096(3) 0.0530(19) 0.023(2) 0.0411(18) -0.002(2)
C10A 0.079(2) 0.133(4) 0.0506(19) 0.003(2) 0.0492(18) 0.000(3)
C11A 0.073(2) 0.094(3) 0.065(2) -0.011(2) 0.0512(18) -0.001(2)
C12A 0.0527(16) 0.067(2) 0.0481(16) -0.0046(16) 0.0337(13) -0.0030(15)
C13A 0.0330(11) 0.0415(14) 0.0387(13) 0.0039(11) 0.0210(10) 0.0009(11)
C14A 0.0385(14) 0.0613(19) 0.0437(16) -0.0005(15) 0.0175(13) 0.0043(14)
C15A 0.0360(14) 0.079(3) 0.061(2) 0.0092(19) 0.0195(15) 0.0116(15)
C16A 0.0494(16) 0.068(2) 0.079(2) 0.015(2) 0.0408(16) 0.0189(16)
C17A 0.0588(17) 0.0538(19) 0.075(2) -0.0045(17) 0.0471(16) 0.0014(15)
C18A 0.0400(13) 0.0493(16) 0.0464(15) -0.0007(13) 0.0262(12) -0.0015(12)
C19A 0.0304(11) 0.0417(14) 0.0436(14) 0.0057(11) 0.0219(10) 0.0008(10)
C20A 0.0608(17) 0.0534(19) 0.0579(18) 0.0033(15) 0.0420(15) -0.0012(15)
C21A 0.0718(19) 0.059(2) 0.079(2) 0.0151(18) 0.0587(17) 0.0023(17)
C22A 0.0526(18) 0.051(2) 0.087(3) 0.0120(18) 0.0427(18) -0.0050(14)
C23A 0.0485(17) 0.058(2) 0.061(2) -0.0025(17) 0.0213(16) -0.0124(16)
C24A 0.0416(14) 0.0560(19) 0.0424(15) 0.0031(14) 0.0185(12) -0.0075(13)
C25A 0.056(3) 0.044(3) 0.049(3) 0.006(3) 0.041(2) 0.006(3)
C26A 0.056(3) 0.053(3) 0.059(3) 0.005(3) 0.046(2) 0.009(3)
C27A 0.062(3) 0.059(3) 0.061(3) -0.002(3) 0.045(2) 0.008(3)
C28A 0.064(3) 0.061(3) 0.064(3) -0.002(3) 0.047(3) 0.007(3)
C29A 0.066(3) 0.064(3) 0.055(3) -0.005(3) 0.044(3) 0.003(3)
C30A 0.063(3) 0.055(3) 0.047(3) -0.002(3) 0.043(2) 0.003(3)
C25B 0.057(3) 0.044(3) 0.048(3) 0.007(3) 0.040(2) 0.003(3)
C26B 0.059(3) 0.053(3) 0.059(3) 0.003(3) 0.043(2) 0.011(3)
C27B 0.065(3) 0.058(3) 0.063(3) 0.001(3) 0.046(2) 0.009(3)
C28B 0.064(3) 0.059(3) 0.060(3) -0.001(3) 0.048(2) 0.008(3)
C29B 0.067(3) 0.060(3) 0.060(3) -0.007(3) 0.041(3) 0.009(3)
C30B 0.065(3) 0.054(3) 0.050(3) -0.001(3) 0.038(2) 0.006(3)
O1 0.152(4) 0.150(4) 0.072(2) -0.034(3) 0.053(3) -0.006(4)
O2 0.099(3) 0.120(4) 0.098(3) -0.001(3) 0.052(2) -0.005(3)
O3 0.083(2) 0.121(3) 0.0603(17) -0.0109(19) 0.0369(16) -0.001(2)
N1 0.081(2) 0.087(3) 0.055(2) -0.0053(19) 0.0231(19) 0.022(2)
O1WA 0.209(6) 0.125(6) 0.155(5) 0.010(4) 0.149(4) -0.023(5)
O1WB 0.209(10) 0.135(10) 0.168(9) -0.030(8) 0.136(8) -0.017(9)

loop_
_atom_type_symbol
_atom_type_description
_atom_type_scat_dispersion_real
_atom_type_scat_dispersion_imag
_atom_type_scat_source
C C 0.0181 0.0091 'International Tables Vol C Tables 4.2.6.8 and 6.1.1.4'
H H 0.0000 0.0000 'International Tables Vol C Tables 4.2.6.8 and 6.1.1.4'
Ag Ag 0.1306 4.2820 'International Tables Vol C Tables 4.2.6.8 and 6.1.1.4'
N N 0.0311 0.0180 'International Tables Vol C Tables 4.2.6.8 and 6.1.1.4'
O O 0.0492 0.0322 'International Tables Vol C Tables 4.2.6.8 and 6.1.1.4'
P P 0.2955 0.4335 'International Tables Vol C Tables 4.2.6.8 and 6.1.1.4'
S S 0.3331 0.5567 'International Tables Vol C Tables 4.2.6.8 and 6.1.1.4'

loop_
_geom_angle_atom_site_label_1
_geom_angle_atom_site_label_2
_geom_angle_atom_site_label_3
_geom_angle
_geom_angle_site_symmetry_1
_geom_angle_site_symmetry_3
P1A Ag1A P2A 143.54(3) . 5_666
P1A Ag1A N1A 97.98(6) . .
P2A Ag1A N1A 94.06(6) 5_666 .
P1A Ag1A S1A 124.79(3) . .
P2A Ag1A S1A 91.39(3) 5_666 .
N1A Ag1A S1A 77.27(7) . .
C4A S1A Ag1A 95.61(12) . .
C13A P1A C7A 105.06(14) . .
C13A P1A C6A 103.87(13) . .
C7A P1A C6A 104.82(14) . .
C13A P1A Ag1A 116.02(10) . .
C7A P1A Ag1A 104.95(9) . .
C6A P1A Ag1A 120.64(9) . .
C25B P2A C19A 103.2(3) . .
C25B P2A C6A 102.6(2) . .
C19A P2A C6A 104.93(13) . .
C19A P2A C25A 102.4(3) . .
C6A P2A C25A 105.0(2) . .
C19A P2A Ag1A 113.18(9) . 5_666
C6A P2A Ag1A 109.43(10) . 5_666
C25A P2A Ag1A 120.47(18) . 5_666
C1A N1A C5A 103.5(3) . .
C1A N1A Ag1A 145.0(3) . .
C5A N1A Ag1A 106.1(2) . .
C1A N2A C2A 106.4(3) . .
C3A N3A C2A 112.1(3) . .
C3A N4A C4A 124.7(3) . .
N1A C1A N2A 114.5(3) . .
N3A C2A N2A 127.9(3) . .
N3A C2A C5A 126.7(3) . .
N2A C2A C5A 105.4(3) . .
N3A C3A N4A 125.4(3) . .
N4A C4A C5A 111.5(3) . .
N4A C4A S1A 122.5(3) . .
C5A C4A S1A 126.0(3) . .
N1A C5A C2A 110.2(3) . .
N1A C5A C4A 130.2(3) . .
C2A C5A C4A 119.6(3) . .
P2A C6A P1A 109.03(14) . .
C8A C7A C12A 119.0(3) . .
C8A C7A P1A 120.0(3) . .
C12A C7A P1A 120.5(3) . .
C7A C8A C9A 120.0(4) . .
C10A C9A C8A 120.5(4) . .
C9A C10A C11A 119.7(4) . .
C12A C11A C10A 119.9(4) . .
C11A C12A C7A 120.8(4) . .
C18A C13A C14A 119.9(3) . .
C18A C13A P1A 119.1(2) . .
C14A C13A P1A 121.0(3) . .
C15A C14A C13A 119.9(4) . .
C16A C15A C14A 119.9(3) . .
C15A C16A C17A 120.6(3) . .
C16A C17A C18A 120.0(4) . .
C13A C18A C17A 119.8(3) . .
C20A C19A C24A 118.9(3) . .
C20A C19A P2A 118.1(3) . .
C24A C19A P2A 122.8(2) . .
C19A C20A C21A 120.6(4) . .
C22A C21A C20A 119.9(4) . .
C23A C22A C21A 120.0(3) . .
C22A C23A C24A 120.9(4) . .
C23A C24A C19A 119.8(4) . .
C26A C25A C30A 120.0 . .
C26A C25A P2A 126.4(3) . .
C30A C25A P2A 113.5(3) . .
C25A C26A C27A 120.0 . .
C26A C27A C28A 120.0 . .
C27A C28A C29A 120.0 . .
C30A C29A C28A 120.0 . .
C29A C30A C25A 120.0 . .
C26B C25B C30B 120.0 . .
C26B C25B P2A 116.8(3) . .
C30B C25B P2A 123.2(3) . .
C27B C26B C25B 120.0 . .
C28B C27B C26B 120.0 . .
C27B C28B C29B 120.0 . .
C30B C29B C28B 120.0 . .
C29B C30B C25B 120.0 . .
O2 N1 O1 122.1(6) . .
O2 N1 O3 120.7(5) . .
O1 N1 O3 117.1(6) . .

loop_
_geom_bond_atom_site_label_1
_geom_bond_atom_site_label_2
_geom_bond_distance
_geom_bond_site_symmetry_2
Ag1A P1A 2.4273(6) .
Ag1A P2A 2.4677(7) 5_666
Ag1A N1A 2.553(3) .
Ag1A S1A 2.7239(9) .
S1A C4A 1.685(3) .
P1A C13A 1.821(3) .
P1A C7A 1.825(3) .
P1A C6A 1.848(3) .
P2A C25B 1.801(6) .
P2A C19A 1.823(3) .
P2A C6A 1.832(3) .
P2A C25A 1.835(6) .
N1A C1A 1.304(5) .
N1A C5A 1.383(4) .
N2A C1A 1.348(6) .
N2A C2A 1.358(5) .
N3A C3A 1.294(5) .
N3A C2A 1.345(5) .
N4A C3A 1.358(5) .
N4A C4A 1.371(4) .
C2A C5A 1.391(5) .
C4A C5A 1.400(5) .
C7A C8A 1.384(5) .
C7A C12A 1.390(5) .
C8A C9A 1.387(6) .
C9A C10A 1.375(8) .
C10A C11A 1.385(7) .
C11A C12A 1.375(6) .
C13A C18A 1.383(5) .
C13A C14A 1.396(4) .
C14A C15A 1.383(5) .
C15A C16A 1.378(6) .
C16A C17A 1.379(6) .
C17A C18A 1.389(5) .
C19A C20A 1.385(5) .
C19A C24A 1.390(5) .
C20A C21A 1.391(5) .
C21A C22A 1.372(7) .
C22A C23A 1.367(7) .
C23A C24A 1.386(5) .
C25A C26A 1.3900 .
C25A C30A 1.3900 .
C26A C27A 1.3900 .
C27A C28A 1.3900 .
C28A C29A 1.3900 .
C29A C30A 1.3900 .
C25B C26B 1.3900 .
C25B C30B 1.3900 .
C26B C27B 1.3900 .
C27B C28B 1.3900 .
C28B C29B 1.3900 .
C29B C30B 1.3900 .
O1 N1 1.242(6) .
O2 N1 1.224(7) .
O3 N1 1.264(6) .

loop_
_geom_hbond_atom_site_label_D
_geom_hbond_atom_site_label_H
_geom_hbond_atom_site_label_A
_geom_hbond_distance_DH
_geom_hbond_distance_HA
_geom_hbond_distance_DA
_geom_hbond_angle_DHA
_geom_hbond_site_symmetry_A
_geom_hbond_publ_flag
N2A H2A O1WA^a 0.86 1.87 2.717(7) 167.4 . yes
N2A H2A O1WB^b 0.86 2.39 3.22(3) 163.1 . yes
N4A H4A O3 0.86(4) 1.96(5) 2.795(5) 164(4) . yes
C3A H3A O2 0.93 2.52 3.216(6) 132.1 . yes
C26B^b H26B^b O1 0.93 2.49 3.338(8) 151.5 8_465 yes

loop_
_geom_torsion_atom_site_label_1
_geom_torsion_atom_site_label_2
_geom_torsion_atom_site_label_3
_geom_torsion_atom_site_label_4
_geom_torsion
_geom_torsion_site_symmetry_1
C5A N1A C1A N2A -0.2(4) .
Ag1A N1A C1A N2A -147.3(3) .
C2A N2A C1A N1A 0.2(5) .
C3A N3A C2A N2A 179.3(3) .
C3A N3A C2A C5A -0.2(5) .
C1A N2A C2A N3A -179.6(3) .
C1A N2A C2A C5A -0.1(4) .
C2A N3A C3A N4A 0.1(5) .
C4A N4A C3A N3A 1.0(6) .
C3A N4A C4A C5A -1.6(5) .
C3A N4A C4A S1A 178.0(3) .
Ag1A S1A C4A N4A -164.7(3) .
Ag1A S1A C4A C5A 14.8(3) .
C1A N1A C5A C2A 0.1(4) .
Ag1A N1A C5A C2A 161.2(2) .
C1A N1A C5A C4A -179.7(3) .
Ag1A N1A C5A C4A -18.6(4) .
N3A C2A C5A N1A 179.5(3) .
N2A C2A C5A N1A -0.1(4) .
N3A C2A C5A C4A -0.6(5) .
N2A C2A C5A C4A 179.8(3) .
N4A C4A C5A N1A -178.8(3) .
S1A C4A C5A N1A 1.6(5) .
N4A C4A C5A C2A 1.4(4) .
S1A C4A C5A C2A -178.2(2) .
C25B P2A C6A P1A 62.7(3) .
C19A P2A C6A P1A 170.23(15) .
C25A P2A C6A P1A 62.6(3) .
Ag1A P2A C6A P1A -68.03(15) 5_666
C13A P1A C6A P2A -102.98(16) .
C7A P1A C6A P2A 147.01(15) .
Ag1A P1A C6A P2A 29.19(19) .
C13A P1A C7A C8A 37.0(3) .
C6A P1A C7A C8A 146.1(2) .
Ag1A P1A C7A C8A -85.8(2) .
C13A P1A C7A C12A -151.5(2) .
C6A P1A C7A C12A -42.4(3) .
Ag1A P1A C7A C12A 85.6(2) .
C12A C7A C8A C9A -0.1(5) .
P1A C7A C8A C9A 171.5(3) .
C7A C8A C9A C10A 0.1(6) .
C8A C9A C10A C11A 0.4(7) .
C9A C10A C11A C12A -1.0(7) .
C10A C11A C12A C7A 1.1(6) .
C8A C7A C12A C11A -0.5(5) .
P1A C7A C12A C11A -172.1(3) .
C7A P1A C13A C18A -127.0(3) .
C6A P1A C13A C18A 123.1(3) .
Ag1A P1A C13A C18A -11.7(3) .
C7A P1A C13A C14A 54.9(3) .
C6A P1A C13A C14A -54.9(3) .
Ag1A P1A C13A C14A 170.3(2) .
C18A C13A C14A C15A 1.0(5) .
P1A C13A C14A C15A 179.0(3) .
C13A C14A C15A C16A -0.5(6) .
C14A C15A C16A C17A -0.4(7) .
C15A C16A C17A C18A 0.8(6) .
C14A C13A C18A C17A -0.6(5) .
P1A C13A C18A C17A -178.6(3) .
C16A C17A C18A C13A -0.3(6) .
C25B P2A C19A C20A -54.4(3) .
C6A P2A C19A C20A -161.6(3) .
C25A P2A C19A C20A -52.1(3) .
Ag1A P2A C19A C20A 79.2(3) 5_666
C25B P2A C19A C24A 131.0(3) .
C6A P2A C19A C24A 23.9(3) .
C25A P2A C19A C24A 133.4(3) .
Ag1A P2A C19A C24A -95.4(3) 5_666
C24A C19A C20A C21A -0.2(5) .
P2A C19A C20A C21A -175.0(3) .
C19A C20A C21A C22A 0.6(6) .
C20A C21A C22A C23A -0.4(6) .
C21A C22A C23A C24A -0.2(6) .
C22A C23A C24A C19A 0.6(6) .
C20A C19A C24A C23A -0.4(5) .
P2A C19A C24A C23A 174.1(3) .
C19A P2A C25A C26A -50.7(5) .
C6A P2A C25A C26A 58.7(5) .
Ag1A P2A C25A C26A -177.4(3) 5_666
C19A P2A C25A C30A 132.7(3) .
C6A P2A C25A C30A -117.9(3) .
Ag1A P2A C25A C30A 6.0(4) 5_666
C30A C25A C26A C27A 0.0 .
P2A C25A C26A C27A -176.4(6) .
C25A C26A C27A C28A 0.0 .
C26A C27A C28A C29A 0.0 .
C27A C28A C29A C30A 0.0 .
C28A C29A C30A C25A 0.0 .
C26A C25A C30A C29A 0.0 .
P2A C25A C30A C29A 176.8(5) .
C19A P2A C25B C26B -50.6(4) .
C6A P2A C25B C26B 58.3(4) .
Ag1A P2A C25B C26B -179.0(3) 5_666
C19A P2A C25B C30B 130.3(4) .
C6A P2A C25B C30B -120.8(4) .
Ag1A P2A C25B C30B 1.9(5) 5_666
C30B C25B C26B C27B 0.0 .
P2A C25B C26B C27B -179.1(5) .
C25B C26B C27B C28B 0.0 .
C26B C27B C28B C29B 0.0 .
C27B C28B C29B C30B 0.0 .
C28B C29B C30B C25B 0.0 .
C26B C25B C30B C29B 0.0 .
P2A C25B C30B C29B 179.0(5) .
